data_4102060
loop_
_publ_author_name
'Alexander R. Fox'
'Polly L. Arnold'
'Christopher C. Cummins'

_publ_contact_author_address
;77 Massachusetts Avenue
Room 6-435
Cambridge, MA 02139 USA
;
_publ_contact_author_email ccummins@mit.edu
_publ_contact_author_name 'Christopher C. Cummins'
_publ_section_title
;
 Uranium-Nitrogen Multiple Bonding: Isostructural Anionic, Neutral, and
 Cationic Uranium Nitride Complexes Featuring a Linear U=N=U Core
;
_journal_name_full 'Journal of the American Chemical Society'
_journal_page_first 3250
_journal_page_last 3251
_journal_paper_doi 10.1021/ja910364u
_journal_volume 132
_journal_year 2010
_chemical_formula_sum 'C76 H118 N7 O U2'
_chemical_formula_weight 1621.83
_chemical_name_common (u-N)(U(N[t-Bu][3,5-Me2C6H3]3)2
_chemical_name_systematic
; 
 ? 
;
_chemical_properties_physical 'air-sensitive, moisture-sensitive, oxygen-sensitive, paramagnetic'
_space_group_IT_number 2
_symmetry_cell_setting triclinic
_symmetry_space_group_name_Hall '-P 1'
_symmetry_space_group_name_H-M 'P -1'
_atom_sites_solution_hydrogens geom
_atom_sites_solution_primary direct
_atom_sites_solution_secondary difmap
_audit_creation_method SHELXL-97
_cell_angle_alpha 111.1200(10)
_cell_angle_beta 101.095(2)
_cell_angle_gamma 105.7450(10)
_cell_formula_units_Z 1
_cell_length_a 11.9403(8)
_cell_length_b 13.8787(9)
_cell_length_c 13.8923(16)
_cell_measurement_reflns_used 9813
_cell_measurement_temperature 100(2)
_cell_measurement_theta_max 29.54
_cell_measurement_theta_min 2.52
_cell_volume 1956.0(3)
_computing_cell_refinement 'SAINT 7.46A (Bruker-AXS, 2008)'
_computing_data_collection 'APEX2 3.0 (Bruker-AXS, 2008)'
_computing_data_reduction 'SAINT 7.46A (Bruker-AXS, 2008)'
_computing_molecular_graphics 'Bruker SHELXTL'
_computing_publication_material 'Bruker SHELXTL'
_computing_structure_refinement 'SHELXL-97 (Sheldrick, 2008)'
_computing_structure_solution 'SHELXS-97 (Sheldrick, 2008)'
_diffrn_ambient_temperature 100(2)
_diffrn_detector_area_resol_mean 8.3
_diffrn_measured_fraction_theta_full 0.998
_diffrn_measured_fraction_theta_max 0.998
_diffrn_measurement_device_type 'Bruker Smart APEX CCD'
_diffrn_measurement_method 'omega and phi scans'
_diffrn_radiation_monochromator graphite
_diffrn_radiation_source 'fine-focus sealed tube'
_diffrn_radiation_type MoK\a
_diffrn_radiation_wavelength 0.71073
_diffrn_reflns_av_R_equivalents 0.0587
_diffrn_reflns_av_sigmaI/netI 0.0479
_diffrn_reflns_limit_h_max 15
_diffrn_reflns_limit_h_min -15
_diffrn_reflns_limit_k_max 18
_diffrn_reflns_limit_k_min -18
_diffrn_reflns_limit_l_max 18
_diffrn_reflns_limit_l_min -18
_diffrn_reflns_number 47786
_diffrn_reflns_theta_full 28.28
_diffrn_reflns_theta_max 28.28
_diffrn_reflns_theta_min 1.66
_exptl_absorpt_coefficient_mu 4.178
_exptl_absorpt_correction_T_max 0.7310
_exptl_absorpt_correction_T_min 0.4887
_exptl_absorpt_correction_type multi-scan
_exptl_absorpt_process_details 'SADABS (Sheldrick, 2008)'
_exptl_crystal_colour brown
_exptl_crystal_density_diffrn 1.377
_exptl_crystal_density_meas ?
_exptl_crystal_density_method 'not measured'
_exptl_crystal_description block
_exptl_crystal_F_000 815
_exptl_crystal_size_max 0.20
_exptl_crystal_size_mid 0.08
_exptl_crystal_size_min 0.08
_refine_diff_density_max 2.064
_refine_diff_density_min -0.683
_refine_diff_density_rms 0.136
_refine_ls_extinction_method none
_refine_ls_goodness_of_fit_ref 1.039
_refine_ls_hydrogen_treatment constr
_refine_ls_matrix_type full
_refine_ls_number_parameters 443
_refine_ls_number_reflns 9678
_refine_ls_number_restraints 135
_refine_ls_restrained_S_all 1.034
_refine_ls_R_factor_all 0.0438
_refine_ls_R_factor_gt 0.0323
_refine_ls_shift/su_max 0.003
_refine_ls_shift/su_mean 0.000
_refine_ls_structure_factor_coef Fsqd
_refine_ls_weighting_details 'calc w=1/[\s^2^(Fo^2^)+(0.0450P)^2^+0.0000P] where P=(Fo^2^+2Fc^2^)/3'
_refine_ls_weighting_scheme calc
_refine_ls_wR_factor_gt 0.0748
_refine_ls_wR_factor_ref 0.0798
_reflns_number_gt 8320
_reflns_number_total 9678
_reflns_threshold_expression >2sigma(I)
_cod_data_source_file ja910364u_si_001_3.cif
_cod_data_source_block 09112
_cod_depositor_comments
;
The following automatic conversions were performed:

'_exptl_crystal_density_meas' value 'not measured' was changed to '?'
- the value is perceived as not measured.

Automatic conversion script
Id: cif_fix_values 3008 2015-01-20 13:52:24Z robertas 
;
_cod_database_code 4102060

loop_
_symmetry_equiv_pos_as_xyz
'x, y, z'
'-x, -y, -z'

loop_
_atom_site_label
_atom_site_type_symbol
_atom_site_fract_x
_atom_site_fract_y
_atom_site_fract_z
_atom_site_U_iso_or_equiv
_atom_site_adp_type
_atom_site_occupancy
_atom_site_symmetry_multiplicity
_atom_site_calc_flag
_atom_site_refinement_flags
_atom_site_disorder_assembly
_atom_site_disorder_group
U1 U 0.609683(12) 0.666813(11) 0.573464(11) 0.01953(5) Uani 1 1 d . . .
N1 N 0.7657(3) 0.6848(3) 0.5040(2) 0.0229(6) Uani 1 1 d . . .
N2 N 0.6634(3) 0.7055(3) 0.7504(3) 0.0269(7) Uani 1 1 d . . .
N3 N 0.4830(3) 0.7490(3) 0.5307(3) 0.0245(7) Uani 1 1 d . . .
N4 N 0.5000 0.5000 0.5000 0.0264(10) Uani 1 2 d S . .
C11 C 0.7809(4) 0.7714(3) 0.4681(3) 0.0238(8) Uani 1 1 d . . .
C12 C 0.8381(4) 0.8831(3) 0.5436(3) 0.0257(8) Uani 1 1 d . . .
H12 H 0.8721 0.9014 0.6184 0.031 Uiso 1 1 calc R . .
C13 C 0.8466(4) 0.9689(3) 0.5113(4) 0.0303(9) Uani 1 1 d . . .
C131 C 0.9096(4) 1.0891(3) 0.5945(4) 0.0371(10) Uani 1 1 d . . .
H13A H 0.9804 1.1253 0.5771 0.056 Uiso 1 1 calc R . .
H13B H 0.9376 1.0928 0.6673 0.056 Uiso 1 1 calc R . .
H13C H 0.8516 1.1273 0.5930 0.056 Uiso 1 1 calc R . .
C14 C 0.7951(4) 0.9396(4) 0.4006(4) 0.0349(10) Uani 1 1 d . . .
H14 H 0.7994 0.9967 0.3775 0.042 Uiso 1 1 calc R . .
C15 C 0.7380(4) 0.8293(4) 0.3238(4) 0.0365(10) Uani 1 1 d . . .
C151 C 0.6787(5) 0.7991(5) 0.2046(4) 0.0515(13) Uani 1 1 d . . .
H15A H 0.7404 0.8328 0.1769 0.077 Uiso 1 1 calc R . .
H15B H 0.6119 0.8269 0.1975 0.077 Uiso 1 1 calc R . .
H15C H 0.6457 0.7180 0.1623 0.077 Uiso 1 1 calc R . .
C16 C 0.7318(4) 0.7461(4) 0.3577(3) 0.0308(9) Uani 1 1 d . . .
H16 H 0.6937 0.6704 0.3053 0.037 Uiso 1 1 calc R . .
C17 C 0.8618(4) 0.6352(3) 0.5004(3) 0.0250(8) Uani 1 1 d . . .
C18 C 0.8743(4) 0.5879(4) 0.3856(3) 0.0319(9) Uani 1 1 d . . .
H18A H 0.7947 0.5325 0.3330 0.048 Uiso 1 1 calc R . .
H18B H 0.9353 0.5529 0.3865 0.048 Uiso 1 1 calc R . .
H18C H 0.9008 0.6485 0.3645 0.048 Uiso 1 1 calc R . .
C19 C 0.8222(4) 0.5402(3) 0.5328(3) 0.0278(8) Uani 1 1 d . . .
H19A H 0.8179 0.5699 0.6069 0.042 Uiso 1 1 calc R . .
H19B H 0.8822 0.5039 0.5301 0.042 Uiso 1 1 calc R . .
H19C H 0.7412 0.4858 0.4820 0.042 Uiso 1 1 calc R . .
C110 C 0.9876(4) 0.7214(3) 0.5823(3) 0.0280(8) Uani 1 1 d . . .
H11A H 1.0135 0.7829 0.5624 0.042 Uiso 1 1 calc R . .
H11B H 1.0484 0.6860 0.5810 0.042 Uiso 1 1 calc R . .
H11C H 0.9811 0.7501 0.6558 0.042 Uiso 1 1 calc R . .
C21 C 0.7940(4) 0.7599(3) 0.7997(3) 0.0264(8) Uani 1 1 d . . .
C22 C 0.8705(4) 0.7042(4) 0.8228(3) 0.0311(9) Uani 1 1 d . . .
H22 H 0.8344 0.6286 0.8093 0.037 Uiso 1 1 calc R . .
C23 C 0.9971(4) 0.7572(4) 0.8647(3) 0.0348(10) Uani 1 1 d . . .
C231 C 1.0766(5) 0.6917(5) 0.8818(4) 0.0503(13) Uani 1 1 d . . .
H23A H 1.0493 0.6550 0.9263 0.075 Uiso 1 1 calc R . .
H23B H 1.1627 0.7425 0.9193 0.075 Uiso 1 1 calc R . .
H23C H 1.0691 0.6354 0.8110 0.075 Uiso 1 1 calc R . .
C24 C 1.0495(4) 0.8671(4) 0.8849(3) 0.0339(10) Uani 1 1 d . . .
H24 H 1.1362 0.9042 0.9166 0.041 Uiso 1 1 calc R . .
C25 C 0.9786(4) 0.9250(3) 0.8601(3) 0.0284(8) Uani 1 1 d . . .
C251 C 1.0384(4) 1.0435(4) 0.8753(4) 0.0343(9) Uani 1 1 d . . .
H25A H 1.0950 1.0898 0.9500 0.051 Uiso 1 1 calc R . .
H25B H 0.9747 1.0736 0.8619 0.051 Uiso 1 1 calc R . .
H25C H 1.0840 1.0435 0.8237 0.051 Uiso 1 1 calc R . .
C26 C 0.8510(4) 0.8712(3) 0.8188(3) 0.0253(8) Uani 1 1 d . . .
H26 H 0.8016 0.9104 0.8032 0.030 Uiso 1 1 calc R . .
C27 C 0.5922(4) 0.6973(3) 0.8264(3) 0.0287(9) Uani 1 1 d . . .
C28 C 0.6332(5) 0.6388(4) 0.8937(3) 0.0383(11) Uani 1 1 d . . .
H28A H 0.6334 0.5674 0.8448 0.057 Uiso 1 1 calc R . .
H28B H 0.5761 0.6259 0.9339 0.057 Uiso 1 1 calc R . .
H28C H 0.7162 0.6858 0.9453 0.057 Uiso 1 1 calc R . .
C29 C 0.4581(4) 0.6302(4) 0.7551(4) 0.0364(10) Uani 1 1 d . . .
H29A H 0.4320 0.6672 0.7118 0.055 Uiso 1 1 calc R . .
H29B H 0.4066 0.6251 0.8015 0.055 Uiso 1 1 calc R . .
H29C H 0.4495 0.5553 0.7062 0.055 Uiso 1 1 calc R . .
C210 C 0.6049(4) 0.8134(3) 0.9045(3) 0.0315(9) Uani 1 1 d . . .
H21A H 0.6909 0.8562 0.9509 0.047 Uiso 1 1 calc R . .
H21B H 0.5529 0.8067 0.9502 0.047 Uiso 1 1 calc R . .
H21C H 0.5791 0.8516 0.8624 0.047 Uiso 1 1 calc R . .
C31 C 0.4934(4) 0.8429(3) 0.6249(3) 0.0266(8) Uani 1 1 d . . .
C32 C 0.4031(4) 0.8413(3) 0.6751(3) 0.0316(9) Uani 1 1 d . . .
H32 H 0.3292 0.7775 0.6430 0.038 Uiso 1 1 calc R . .
C33 C 0.4177(4) 0.9302(4) 0.7706(4) 0.0348(10) Uani 1 1 d . . .
C331 C 0.3197(5) 0.9237(4) 0.8244(4) 0.0489(13) Uani 1 1 d . . .
H33A H 0.2821 0.9773 0.8205 0.073 Uiso 1 1 calc R . .
H33B H 0.3565 0.9410 0.9010 0.073 Uiso 1 1 calc R . .
H33C H 0.2565 0.8484 0.7869 0.073 Uiso 1 1 calc R . .
C34 C 0.5267(4) 1.0223(4) 0.8175(4) 0.0374(10) Uani 1 1 d . . .
H34 H 0.5381 1.0830 0.8835 0.045 Uiso 1 1 calc R . .
C35 C 0.6195(4) 1.0282(3) 0.7707(3) 0.0324(9) Uani 1 1 d . . .
C351 C 0.7391(5) 1.1290(4) 0.8246(4) 0.0438(11) Uani 1 1 d . . .
H35A H 0.7228 1.1959 0.8623 0.066 Uiso 1 1 calc R . .
H35B H 0.7752 1.1372 0.7690 0.066 Uiso 1 1 calc R . .
H35C H 0.7966 1.1190 0.8775 0.066 Uiso 1 1 calc R . .
C36 C 0.6025(4) 0.9385(3) 0.6745(3) 0.0268(8) Uani 1 1 d . . .
H36 H 0.6654 0.9417 0.6417 0.032 Uiso 1 1 calc R . .
C37 C 0.4057(4) 0.7333(3) 0.4239(3) 0.0291(9) Uani 1 1 d . . .
C38 C 0.2720(4) 0.7145(4) 0.4178(4) 0.0388(10) Uani 1 1 d . . .
H38A H 0.2384 0.6514 0.4338 0.058 Uiso 1 1 calc R . .
H38B H 0.2240 0.6985 0.3444 0.058 Uiso 1 1 calc R . .
H38C H 0.2679 0.7815 0.4713 0.058 Uiso 1 1 calc R . .
C39 C 0.4102(4) 0.6302(3) 0.3368(3) 0.0315(9) Uani 1 1 d . . .
H39A H 0.4960 0.6407 0.3413 0.047 Uiso 1 1 calc R . .
H39B H 0.3643 0.6187 0.2644 0.047 Uiso 1 1 calc R . .
H39C H 0.3733 0.5650 0.3487 0.047 Uiso 1 1 calc R . .
C310 C 0.4604(5) 0.8352(3) 0.4033(4) 0.0395(11) Uani 1 1 d . . .
H31A H 0.4532 0.9004 0.4567 0.059 Uiso 1 1 calc R . .
H31B H 0.4155 0.8208 0.3296 0.059 Uiso 1 1 calc R . .
H31C H 0.5473 0.8491 0.4106 0.059 Uiso 1 1 calc R . .
C2S C 1.099(9) 0.386(9) 0.907(7) 0.102(7) Uani 0.182(13) 1 d PDU A -1
H2S1 H 1.0988 0.3347 0.8366 0.153 Uiso 0.182(13) 1 calc PR A -1
H2S2 H 1.1016 0.3524 0.9575 0.153 Uiso 0.182(13) 1 calc PR A -1
H2S3 H 1.1717 0.4553 0.9368 0.153 Uiso 0.182(13) 1 calc PR A -1
C1S C 0.974(4) 0.415(4) 0.889(3) 0.075(4) Uani 0.182(13) 1 d PDU A -1
H1S1 H 0.9628 0.4375 0.8291 0.090 Uiso 0.182(13) 1 calc PR A -1
H1S2 H 0.9009 0.3496 0.8718 0.090 Uiso 0.182(13) 1 calc PR A -1
O1S O 0.993(6) 0.511(5) 0.997(6) 0.070(5) Uani 0.182(13) 1 d PDU A -1
C3S C 0.880(3) 0.516(3) 1.031(3) 0.064(4) Uani 0.182(13) 1 d PDU A -1
H3S1 H 0.8640 0.4703 1.0710 0.077 Uiso 0.182(13) 1 calc PR A -1
H3S2 H 0.8073 0.4854 0.9653 0.077 Uiso 0.182(13) 1 calc PR A -1
C4S C 0.906(5) 0.645(3) 1.108(4) 0.061(4) Uani 0.182(13) 1 d PDU A -1
H4S1 H 0.8274 0.6536 1.1101 0.091 Uiso 0.182(13) 1 calc PR A -1
H4S2 H 0.9479 0.6928 1.0781 0.091 Uiso 0.182(13) 1 calc PR A -1
H4S3 H 0.9575 0.6664 1.1818 0.091 Uiso 0.182(13) 1 calc PR A -1
C2T C 1.168(3) 0.441(3) 0.920(3) 0.102(7) Uani 0.318(13) 1 d PDU A -2
H2T1 H 1.1848 0.3876 0.8607 0.153 Uiso 0.318(13) 1 calc PR A -2
H2T2 H 1.1983 0.4355 0.9876 0.153 Uiso 0.318(13) 1 calc PR A -2
H2T3 H 1.2109 0.5166 0.9291 0.153 Uiso 0.318(13) 1 calc PR A -2
C1T C 1.017(2) 0.413(3) 0.8881(19) 0.075(4) Uani 0.318(13) 1 d PDU A -2
H1T1 H 0.9849 0.4232 0.8231 0.090 Uiso 0.318(13) 1 calc PR A -2
H1T2 H 0.9709 0.3358 0.8757 0.090 Uiso 0.318(13) 1 calc PR A -2
O1T O 1.012(4) 0.500(4) 0.992(4) 0.070(5) Uani 0.318(13) 1 d PDU A -2
C3T C 0.8976(19) 0.5239(18) 0.9948(16) 0.064(4) Uani 0.318(13) 1 d PDU A -2
H3T1 H 0.8282 0.4553 0.9771 0.077 Uiso 0.318(13) 1 calc PR A -2
H3T2 H 0.8761 0.5521 0.9405 0.077 Uiso 0.318(13) 1 calc PR A -2
C4T C 0.924(3) 0.618(3) 1.1173(16) 0.061(4) Uani 0.318(13) 1 d PDU A -2
H4T1 H 0.8470 0.6281 1.1238 0.091 Uiso 0.318(13) 1 calc PR A -2
H4T2 H 0.9852 0.6881 1.1306 0.091 Uiso 0.318(13) 1 calc PR A -2
H4T3 H 0.9541 0.5926 1.1710 0.091 Uiso 0.318(13) 1 calc PR A -2

loop_
_atom_site_aniso_label
_atom_site_aniso_U_11
_atom_site_aniso_U_22
_atom_site_aniso_U_33
_atom_site_aniso_U_23
_atom_site_aniso_U_13
_atom_site_aniso_U_12
U1 0.02297(8) 0.01856(7) 0.01777(7) 0.00779(5) 0.00711(5) 0.00859(5)
N1 0.0269(17) 0.0230(15) 0.0206(15) 0.0097(13) 0.0101(13) 0.0100(14)
N2 0.0286(18) 0.0196(15) 0.0234(16) 0.0041(13) 0.0050(14) 0.0054(14)
N3 0.0310(18) 0.0210(15) 0.0237(16) 0.0093(13) 0.0110(14) 0.0120(14)
N4 0.035(3) 0.031(2) 0.024(2) 0.015(2) 0.015(2) 0.019(2)
C11 0.025(2) 0.0256(19) 0.0248(19) 0.0127(16) 0.0121(16) 0.0110(16)
C12 0.027(2) 0.029(2) 0.026(2) 0.0147(17) 0.0126(16) 0.0105(17)
C13 0.029(2) 0.032(2) 0.039(2) 0.0202(19) 0.0172(18) 0.0148(18)
C131 0.046(3) 0.031(2) 0.047(3) 0.023(2) 0.022(2) 0.018(2)
C14 0.038(2) 0.037(2) 0.041(3) 0.025(2) 0.016(2) 0.016(2)
C15 0.041(3) 0.050(3) 0.029(2) 0.024(2) 0.0140(19) 0.021(2)
C151 0.063(4) 0.064(3) 0.035(3) 0.032(3) 0.012(2) 0.023(3)
C16 0.034(2) 0.032(2) 0.028(2) 0.0143(18) 0.0108(18) 0.0123(19)
C17 0.024(2) 0.0262(19) 0.027(2) 0.0112(17) 0.0111(16) 0.0111(16)
C18 0.032(2) 0.038(2) 0.030(2) 0.0131(19) 0.0164(18) 0.0172(19)
C19 0.029(2) 0.0263(19) 0.030(2) 0.0111(17) 0.0099(17) 0.0128(17)
C110 0.024(2) 0.031(2) 0.027(2) 0.0108(17) 0.0065(16) 0.0091(17)
C21 0.036(2) 0.028(2) 0.0131(17) 0.0056(15) 0.0064(15) 0.0153(18)
C22 0.046(3) 0.031(2) 0.0198(19) 0.0111(17) 0.0100(18) 0.020(2)
C23 0.045(3) 0.047(3) 0.022(2) 0.0157(19) 0.0102(18) 0.030(2)
C231 0.058(3) 0.064(3) 0.041(3) 0.022(3) 0.013(2) 0.044(3)
C24 0.029(2) 0.051(3) 0.0210(19) 0.0112(19) 0.0072(17) 0.020(2)
C25 0.031(2) 0.037(2) 0.0159(17) 0.0095(17) 0.0084(16) 0.0120(18)
C251 0.028(2) 0.039(2) 0.030(2) 0.0136(19) 0.0095(18) 0.0062(19)
C26 0.032(2) 0.029(2) 0.0171(17) 0.0090(16) 0.0075(15) 0.0154(17)
C27 0.038(2) 0.0256(19) 0.0183(18) 0.0059(16) 0.0100(17) 0.0106(18)
C28 0.061(3) 0.036(2) 0.023(2) 0.0140(19) 0.017(2) 0.021(2)
C29 0.041(3) 0.030(2) 0.029(2) 0.0083(19) 0.0148(19) 0.005(2)
C210 0.034(2) 0.029(2) 0.0223(19) 0.0035(17) 0.0079(17) 0.0105(18)
C31 0.033(2) 0.0248(19) 0.026(2) 0.0104(16) 0.0089(17) 0.0167(17)
C32 0.033(2) 0.027(2) 0.035(2) 0.0112(18) 0.0116(18) 0.0138(18)
C33 0.038(2) 0.036(2) 0.035(2) 0.012(2) 0.017(2) 0.021(2)
C331 0.055(3) 0.051(3) 0.054(3) 0.020(3) 0.035(3) 0.030(3)
C34 0.051(3) 0.032(2) 0.031(2) 0.0085(19) 0.013(2) 0.025(2)
C35 0.036(2) 0.027(2) 0.033(2) 0.0112(18) 0.0082(19) 0.0156(19)
C351 0.049(3) 0.036(2) 0.037(3) 0.008(2) 0.008(2) 0.017(2)
C36 0.028(2) 0.0269(19) 0.030(2) 0.0128(17) 0.0105(17) 0.0159(17)
C37 0.038(2) 0.026(2) 0.029(2) 0.0168(17) 0.0084(18) 0.0155(18)
C38 0.043(3) 0.039(2) 0.039(3) 0.018(2) 0.008(2) 0.024(2)
C39 0.043(3) 0.025(2) 0.025(2) 0.0111(17) 0.0076(18) 0.0130(19)
C310 0.061(3) 0.026(2) 0.035(2) 0.0177(19) 0.011(2) 0.017(2)
C2S 0.104(11) 0.116(15) 0.087(12) 0.029(12) 0.031(11) 0.064(10)
C1S 0.094(10) 0.089(7) 0.065(6) 0.054(5) 0.020(7) 0.044(7)
O1S 0.075(7) 0.086(7) 0.073(8) 0.050(6) 0.019(5) 0.046(6)
C3S 0.063(7) 0.084(7) 0.073(7) 0.061(6) 0.016(6) 0.032(6)
C4S 0.066(11) 0.086(9) 0.074(8) 0.066(7) 0.021(8) 0.051(8)
C2T 0.104(11) 0.116(15) 0.087(12) 0.029(12) 0.031(11) 0.064(10)
C1T 0.094(10) 0.089(7) 0.065(6) 0.054(5) 0.020(7) 0.044(7)
O1T 0.075(7) 0.086(7) 0.073(8) 0.050(6) 0.019(5) 0.046(6)
C3T 0.063(7) 0.084(7) 0.073(7) 0.061(6) 0.016(6) 0.032(6)
C4T 0.066(11) 0.086(9) 0.074(8) 0.066(7) 0.021(8) 0.051(8)

loop_
_atom_type_symbol
_atom_type_description
_atom_type_scat_dispersion_real
_atom_type_scat_dispersion_imag
_atom_type_scat_source
C C 0.0033 0.0016 'International Tables Vol C Tables 4.2.6.8 and 6.1.1.4'
H H 0.0000 0.0000 'International Tables Vol C Tables 4.2.6.8 and 6.1.1.4'
N N 0.0061 0.0033 'International Tables Vol C Tables 4.2.6.8 and 6.1.1.4'
O O 0.0106 0.0060 'International Tables Vol C Tables 4.2.6.8 and 6.1.1.4'
U U -9.6767 9.6646 'International Tables Vol C Tables 4.2.6.8 and 6.1.1.4'

loop_
_geom_angle_atom_site_label_1
_geom_angle_atom_site_label_2
_geom_angle_atom_site_label_3
_geom_angle
_geom_angle_site_symmetry_1
_geom_angle_site_symmetry_3
_geom_angle_publ_flag
N4 U1 N2 102.59(8) . . ?
N4 U1 N3 104.05(8) . . ?
N2 U1 N3 112.30(12) . . ?
N4 U1 N1 107.07(8) . . ?
N2 U1 N1 115.34(12) . . ?
N3 U1 N1 113.97(11) . . ?
N4 U1 C21 117.70(8) . . ?
N2 U1 C21 26.19(12) . . ?
N3 U1 C21 123.07(11) . . ?
N1 U1 C21 89.71(11) . . ?
N4 U1 C31 120.13(8) . . ?
N2 U1 C31 88.13(11) . . ?
N3 U1 C31 25.84(11) . . ?
N1 U1 C31 120.83(11) . . ?
C21 U1 C31 97.32(10) . . ?
C11 N1 C17 115.5(3) . . ?
C11 N1 U1 111.2(2) . . ?
C17 N1 U1 132.8(2) . . ?
C21 N2 C27 115.8(3) . . ?
C21 N2 U1 110.2(2) . . ?
C27 N2 U1 133.6(3) . . ?
C31 N3 C37 116.1(3) . . ?
C31 N3 U1 111.1(2) . . ?
C37 N3 U1 132.2(2) . . ?
U1 N4 U1 179.999(5) 2_666 . ?
C12 C11 C16 118.4(3) . . ?
C12 C11 N1 120.4(3) . . ?
C16 C11 N1 121.0(3) . . ?
C11 C12 C13 121.5(4) . . ?
C11 C12 H12 119.3 . . ?
C13 C12 H12 119.3 . . ?
C14 C13 C12 118.1(4) . . ?
C14 C13 C131 121.5(4) . . ?
C12 C13 C131 120.4(4) . . ?
C13 C131 H13A 109.5 . . ?
C13 C131 H13B 109.5 . . ?
H13A C131 H13B 109.5 . . ?
C13 C131 H13C 109.5 . . ?
H13A C131 H13C 109.5 . . ?
H13B C131 H13C 109.5 . . ?
C15 C14 C13 121.7(4) . . ?
C15 C14 H14 119.2 . . ?
C13 C14 H14 119.2 . . ?
C16 C15 C14 119.1(4) . . ?
C16 C15 C151 119.9(4) . . ?
C14 C15 C151 121.0(4) . . ?
C15 C151 H15A 109.5 . . ?
C15 C151 H15B 109.5 . . ?
H15A C151 H15B 109.5 . . ?
C15 C151 H15C 109.5 . . ?
H15A C151 H15C 109.5 . . ?
H15B C151 H15C 109.5 . . ?
C15 C16 C11 121.3(4) . . ?
C15 C16 H16 119.4 . . ?
C11 C16 H16 119.4 . . ?
N1 C17 C19 106.6(3) . . ?
N1 C17 C110 111.0(3) . . ?
C19 C17 C110 109.0(3) . . ?
N1 C17 C18 112.5(3) . . ?
C19 C17 C18 108.8(3) . . ?
C110 C17 C18 109.0(3) . . ?
C17 C18 H18A 109.5 . . ?
C17 C18 H18B 109.5 . . ?
H18A C18 H18B 109.5 . . ?
C17 C18 H18C 109.5 . . ?
H18A C18 H18C 109.5 . . ?
H18B C18 H18C 109.5 . . ?
C17 C19 H19A 109.5 . . ?
C17 C19 H19B 109.5 . . ?
H19A C19 H19B 109.5 . . ?
C17 C19 H19C 109.5 . . ?
H19A C19 H19C 109.5 . . ?
H19B C19 H19C 109.5 . . ?
C17 C110 H11A 109.5 . . ?
C17 C110 H11B 109.5 . . ?
H11A C110 H11B 109.5 . . ?
C17 C110 H11C 109.5 . . ?
H11A C110 H11C 109.5 . . ?
H11B C110 H11C 109.5 . . ?
C26 C21 C22 117.6(4) . . ?
C26 C21 N2 119.6(3) . . ?
C22 C21 N2 122.7(4) . . ?
C26 C21 U1 100.4(2) . . ?
C22 C21 U1 120.9(3) . . ?
N2 C21 U1 43.59(17) . . ?
C23 C22 C21 121.4(4) . . ?
C23 C22 H22 119.3 . . ?
C21 C22 H22 119.3 . . ?
C24 C23 C22 119.3(4) . . ?
C24 C23 C231 121.0(4) . . ?
C22 C23 C231 119.6(4) . . ?
C23 C231 H23A 109.5 . . ?
C23 C231 H23B 109.5 . . ?
H23A C231 H23B 109.5 . . ?
C23 C231 H23C 109.5 . . ?
H23A C231 H23C 109.5 . . ?
H23B C231 H23C 109.5 . . ?
C23 C24 C25 121.8(4) . . ?
C23 C24 H24 119.1 . . ?
C25 C24 H24 119.1 . . ?
C24 C25 C26 118.4(4) . . ?
C24 C25 C251 121.1(4) . . ?
C26 C25 C251 120.5(4) . . ?
C25 C251 H25A 109.5 . . ?
C25 C251 H25B 109.5 . . ?
H25A C251 H25B 109.5 . . ?
C25 C251 H25C 109.5 . . ?
H25A C251 H25C 109.5 . . ?
H25B C251 H25C 109.5 . . ?
C25 C26 C21 121.4(4) . . ?
C25 C26 H26 119.3 . . ?
C21 C26 H26 119.3 . . ?
N2 C27 C29 106.2(3) . . ?
N2 C27 C210 110.1(3) . . ?
C29 C27 C210 109.4(4) . . ?
N2 C27 C28 112.9(3) . . ?
C29 C27 C28 109.4(4) . . ?
C210 C27 C28 108.7(3) . . ?
C27 C28 H28A 109.5 . . ?
C27 C28 H28B 109.5 . . ?
H28A C28 H28B 109.5 . . ?
C27 C28 H28C 109.5 . . ?
H28A C28 H28C 109.5 . . ?
H28B C28 H28C 109.5 . . ?
C27 C29 H29A 109.5 . . ?
C27 C29 H29B 109.5 . . ?
H29A C29 H29B 109.5 . . ?
C27 C29 H29C 109.5 . . ?
H29A C29 H29C 109.5 . . ?
H29B C29 H29C 109.5 . . ?
C27 C210 H21A 109.5 . . ?
C27 C210 H21B 109.5 . . ?
H21A C210 H21B 109.5 . . ?
C27 C210 H21C 109.5 . . ?
H21A C210 H21C 109.5 . . ?
H21B C210 H21C 109.5 . . ?
C32 C31 C36 117.9(4) . . ?
C32 C31 N3 122.5(4) . . ?
C36 C31 N3 119.4(4) . . ?
C32 C31 U1 123.9(3) . . ?
C36 C31 U1 98.2(2) . . ?
N3 C31 U1 43.04(16) . . ?
C33 C32 C31 122.0(4) . . ?
C33 C32 H32 119.0 . . ?
C31 C32 H32 119.0 . . ?
C34 C33 C32 118.5(4) . . ?
C34 C33 C331 121.1(4) . . ?
C32 C33 C331 120.4(4) . . ?
C33 C331 H33A 109.5 . . ?
C33 C331 H33B 109.5 . . ?
H33A C331 H33B 109.5 . . ?
C33 C331 H33C 109.5 . . ?
H33A C331 H33C 109.5 . . ?
H33B C331 H33C 109.5 . . ?
C33 C34 C35 121.8(4) . . ?
C33 C34 H34 119.1 . . ?
C35 C34 H34 119.1 . . ?
C34 C35 C36 118.8(4) . . ?
C34 C35 C351 120.9(4) . . ?
C36 C35 C351 120.3(4) . . ?
C35 C351 H35A 109.5 . . ?
C35 C351 H35B 109.5 . . ?
H35A C351 H35B 109.5 . . ?
C35 C351 H35C 109.5 . . ?
H35A C351 H35C 109.5 . . ?
H35B C351 H35C 109.5 . . ?
C35 C36 C31 121.1(4) . . ?
C35 C36 H36 119.5 . . ?
C31 C36 H36 119.5 . . ?
N3 C37 C38 112.7(3) . . ?
N3 C37 C39 106.4(3) . . ?
C38 C37 C39 108.9(4) . . ?
N3 C37 C310 109.7(3) . . ?
C38 C37 C310 109.6(3) . . ?
C39 C37 C310 109.5(4) . . ?
C37 C38 H38A 109.5 . . ?
C37 C38 H38B 109.5 . . ?
H38A C38 H38B 109.5 . . ?
C37 C38 H38C 109.5 . . ?
H38A C38 H38C 109.5 . . ?
H38B C38 H38C 109.5 . . ?
C37 C39 H39A 109.5 . . ?
C37 C39 H39B 109.5 . . ?
H39A C39 H39B 109.5 . . ?
C37 C39 H39C 109.5 . . ?
H39A C39 H39C 109.5 . . ?
H39B C39 H39C 109.5 . . ?
C37 C310 H31A 109.5 . . ?
C37 C310 H31B 109.5 . . ?
H31A C310 H31B 109.5 . . ?
C37 C310 H31C 109.5 . . ?
H31A C310 H31C 109.5 . . ?
H31B C310 H31C 109.5 . . ?
C1S C2S H2S1 109.5 . . ?
C1S C2S H2S2 109.5 . . ?
H2S1 C2S H2S2 109.5 . . ?
C1S C2S H2S3 109.5 . . ?
H2S1 C2S H2S3 109.5 . . ?
H2S2 C2S H2S3 109.5 . . ?
O1S C1S C2S 106(3) . . ?
O1S C1S H1S1 110.5 . . ?
C2S C1S H1S1 110.5 . . ?
O1S C1S H1S2 110.5 . . ?
C2S C1S H1S2 110.5 . . ?
H1S1 C1S H1S2 108.7 . . ?
C3S O1S C1S 118(4) . . ?
O1S C3S C4S 109(3) . . ?
O1S C3S H3S1 110.0 . . ?
C4S C3S H3S1 110.0 . . ?
O1S C3S H3S2 110.0 . . ?
C4S C3S H3S2 110.0 . . ?
H3S1 C3S H3S2 108.4 . . ?
C3S C4S H4S1 109.5 . . ?
C3S C4S H4S2 109.5 . . ?
H4S1 C4S H4S2 109.5 . . ?
C3S C4S H4S3 109.5 . . ?
H4S1 C4S H4S3 109.5 . . ?
H4S2 C4S H4S3 109.5 . . ?
C1T C2T H2T1 109.5 . . ?
C1T C2T H2T2 109.5 . . ?
H2T1 C2T H2T2 109.5 . . ?
C1T C2T H2T3 109.5 . . ?
H2T1 C2T H2T3 109.5 . . ?
H2T2 C2T H2T3 109.5 . . ?
O1T C1T C2T 101(2) . . ?
O1T C1T H1T1 111.6 . . ?
C2T C1T H1T1 111.6 . . ?
O1T C1T H1T2 111.6 . . ?
C2T C1T H1T2 111.6 . . ?
H1T1 C1T H1T2 109.4 . . ?
C3T O1T C1T 121(4) . . ?
O1T C3T C4T 108(2) . . ?
O1T C3T H3T1 110.1 . . ?
C4T C3T H3T1 110.1 . . ?
O1T C3T H3T2 110.1 . . ?
C4T C3T H3T2 110.1 . . ?
H3T1 C3T H3T2 108.4 . . ?
C3T C4T H4T1 109.5 . . ?
C3T C4T H4T2 109.5 . . ?
H4T1 C4T H4T2 109.5 . . ?
C3T C4T H4T3 109.5 . . ?
H4T1 C4T H4T3 109.5 . . ?
H4T2 C4T H4T3 109.5 . . ?

loop_
_geom_bond_atom_site_label_1
_geom_bond_atom_site_label_2
_geom_bond_distance
_geom_bond_site_symmetry_2
_geom_bond_publ_flag
U1 N4 2.06252(18) . ?
U1 N2 2.236(3) . ?
U1 N3 2.240(3) . ?
U1 N1 2.253(3) . ?
U1 C21 3.043(4) . ?
U1 C31 3.062(4) . ?
N1 C11 1.440(5) . ?
N1 C17 1.490(5) . ?
N2 C21 1.431(5) . ?
N2 C27 1.493(5) . ?
N3 C31 1.431(5) . ?
N3 C37 1.495(5) . ?
N4 U1 2.06247(18) 2_666 ?
C11 C12 1.396(5) . ?
C11 C16 1.404(5) . ?
C12 C13 1.402(5) . ?
C12 H12 0.9500 . ?
C13 C14 1.399(6) . ?
C13 C131 1.510(6) . ?
C131 H13A 0.9800 . ?
C131 H13B 0.9800 . ?
C131 H13C 0.9800 . ?
C14 C15 1.387(6) . ?
C14 H14 0.9500 . ?
C15 C16 1.386(6) . ?
C15 C151 1.519(6) . ?
C151 H15A 0.9800 . ?
C151 H15B 0.9800 . ?
C151 H15C 0.9800 . ?
C16 H16 0.9500 . ?
C17 C19 1.528(5) . ?
C17 C110 1.539(5) . ?
C17 C18 1.545(5) . ?
C18 H18A 0.9800 . ?
C18 H18B 0.9800 . ?
C18 H18C 0.9800 . ?
C19 H19A 0.9800 . ?
C19 H19B 0.9800 . ?
C19 H19C 0.9800 . ?
C110 H11A 0.9800 . ?
C110 H11B 0.9800 . ?
C110 H11C 0.9800 . ?
C21 C26 1.409(5) . ?
C21 C22 1.409(5) . ?
C22 C23 1.384(6) . ?
C22 H22 0.9500 . ?
C23 C24 1.379(6) . ?
C23 C231 1.524(6) . ?
C231 H23A 0.9800 . ?
C231 H23B 0.9800 . ?
C231 H23C 0.9800 . ?
C24 C25 1.392(6) . ?
C24 H24 0.9500 . ?
C25 C26 1.395(6) . ?
C25 C251 1.521(6) . ?
C251 H25A 0.9800 . ?
C251 H25B 0.9800 . ?
C251 H25C 0.9800 . ?
C26 H26 0.9500 . ?
C27 C29 1.526(6) . ?
C27 C210 1.530(5) . ?
C27 C28 1.535(6) . ?
C28 H28A 0.9800 . ?
C28 H28B 0.9800 . ?
C28 H28C 0.9800 . ?
C29 H29A 0.9800 . ?
C29 H29B 0.9800 . ?
C29 H29C 0.9800 . ?
C210 H21A 0.9800 . ?
C210 H21B 0.9800 . ?
C210 H21C 0.9800 . ?
C31 C32 1.392(6) . ?
C31 C36 1.411(6) . ?
C32 C33 1.388(6) . ?
C32 H32 0.9500 . ?
C33 C34 1.386(7) . ?
C33 C331 1.505(6) . ?
C331 H33A 0.9800 . ?
C331 H33B 0.9800 . ?
C331 H33C 0.9800 . ?
C34 C35 1.387(6) . ?
C34 H34 0.9500 . ?
C35 C36 1.392(6) . ?
C35 C351 1.519(6) . ?
C351 H35A 0.9800 . ?
C351 H35B 0.9800 . ?
C351 H35C 0.9800 . ?
C36 H36 0.9500 . ?
C37 C38 1.526(6) . ?
C37 C39 1.528(6) . ?
C37 C310 1.539(5) . ?
C38 H38A 0.9800 . ?
C38 H38B 0.9800 . ?
C38 H38C 0.9800 . ?
C39 H39A 0.9800 . ?
C39 H39B 0.9800 . ?
C39 H39C 0.9800 . ?
C310 H31A 0.9800 . ?
C310 H31B 0.9800 . ?
C310 H31C 0.9800 . ?
C2S C1S 1.64(2) . ?
C2S H2S1 0.9800 . ?
C2S H2S2 0.9800 . ?
C2S H2S3 0.9800 . ?
C1S O1S 1.52(3) . ?
C1S H1S1 0.9900 . ?
C1S H1S2 0.9900 . ?
O1S C3S 1.52(3) . ?
C3S C4S 1.63(2) . ?
C3S H3S1 0.9900 . ?
C3S H3S2 0.9900 . ?
C4S H4S1 0.9800 . ?
C4S H4S2 0.9800 . ?
C4S H4S3 0.9800 . ?
C2T C1T 1.67(2) . ?
C2T H2T1 0.9800 . ?
C2T H2T2 0.9800 . ?
C2T H2T3 0.9800 . ?
C1T O1T 1.53(3) . ?
C1T H1T1 0.9900 . ?
C1T H1T2 0.9900 . ?
O1T C3T 1.50(3) . ?
C3T C4T 1.63(2) . ?
C3T H3T1 0.9900 . ?
C3T H3T2 0.9900 . ?
C4T H4T1 0.9800 . ?
C4T H4T2 0.9800 . ?
C4T H4T3 0.9800 . ?
